data_7720271
loop_
_publ_author_name
'Mortensen, Sabina Svava'
'S&#xf8;rensen, Thomas Just'

_publ_section_title
;
 Eu<sup>3+</sup> doped Y<sup>3+</sup> dipicolinate crystals: differences
 in the luminescence spectra and concentration quenching of
 Eu<sup>3+</sup> luminescence.
;
_journal_issue 12
_journal_name_full 'Dalton transactions (Cambridge, England : 2003)'
_journal_page_first 4988
_journal_page_last 4996
_journal_paper_doi 10.1039/d5dt02952j
_journal_volume 55
_journal_year 2026
_chemical_formula_moiety 'C42 H30 N6 Na2 O30 Tb2, 6(H2 O), 4(C H6 N3)'
_chemical_formula_sum 'C46 H66 N18 Na2 O36 Tb2'
_chemical_formula_weight 1810.98
_space_group_crystal_system triclinic
_space_group_IT_number 2
_space_group_name_Hall '-P 1'
_space_group_name_H-M_alt 'P -1'
_atom_sites_solution_hydrogens mixed
_atom_sites_solution_primary dual
_audit_creation_date 2026-01-05
_audit_creation_method
;
Olex2 1.5
(compiled 2025.07.13 svn.rb7424aed for OlexSys, GUI svn.r7314)
;
_audit_update_record
;
2026-01-07 deposited with the CCDC.	2026-02-20 downloaded from the CCDC.
;
_cell_angle_alpha 89.797(2)
_cell_angle_beta 75.063(2)
_cell_angle_gamma 77.733(2)
_cell_formula_units_Z 1
_cell_length_a 11.7374(6)
_cell_length_b 11.9066(6)
_cell_length_c 12.3666(6)
_cell_measurement_reflns_used 9380
_cell_measurement_temperature 100.00
_cell_measurement_theta_max 42.264
_cell_measurement_theta_min 2.380
_cell_volume 1629.34(14)
_computing_cell_refinement 'SAINT V8.40B (?, 2016)'
_computing_data_collection 'Bruker APEX 5'
_computing_data_reduction 'SAINT V8.40B (?, 2016)'
_computing_molecular_graphics 'Olex2 1.5 (Dolomanov et al., 2009)'
_computing_publication_material 'Olex2 1.5 (Dolomanov et al., 2009)'
_computing_structure_refinement 'SHELXL 2019/3 (Sheldrick, 2015)'
_computing_structure_solution 'SHELXT 2018/2 (Sheldrick, 2018)'
_diffrn_ambient_temperature 100.00
_diffrn_measured_fraction_theta_full 0.987
_diffrn_measured_fraction_theta_max 0.994
_diffrn_measurement_device_type 'Bruker D8 Venture'
_diffrn_radiation_type MoK\a
_diffrn_radiation_wavelength 0.71073
_diffrn_reflns_av_R_equivalents 0.0613
_diffrn_reflns_av_unetI/netI 0.0336
_diffrn_reflns_Laue_measured_fraction_full 0.987
_diffrn_reflns_Laue_measured_fraction_max 0.994
_diffrn_reflns_limit_h_max 20
_diffrn_reflns_limit_h_min -20
_diffrn_reflns_limit_k_max 21
_diffrn_reflns_limit_k_min -21
_diffrn_reflns_limit_l_max 22
_diffrn_reflns_limit_l_min -22
_diffrn_reflns_number 197106
_diffrn_reflns_point_group_measured_fraction_full 0.987
_diffrn_reflns_point_group_measured_fraction_max 0.994
_diffrn_reflns_theta_full 25.242
_diffrn_reflns_theta_max 39.388
_diffrn_reflns_theta_min 2.576
_diffrn_source_current 1.0
_diffrn_source_power 0.05
_diffrn_source_voltage 50.0
_exptl_absorpt_coefficient_mu 2.279
_exptl_absorpt_correction_T_max 0.7487
_exptl_absorpt_correction_T_min 0.5419
_exptl_absorpt_correction_type multi-scan
_exptl_absorpt_process_details
;
SADABS-2016/2 (Bruker,2016/2) was used for absorption correction.
wR2(int) was 0.1310 before and 0.0940 after correction.
The Ratio of minimum to maximum transmission is 0.7238.
The \l/2 correction factor is Not present.
;
_exptl_crystal_colour 'clear whiteish colourless'
_exptl_crystal_colour_lustre clear
_exptl_crystal_colour_modifier whiteish
_exptl_crystal_colour_primary colourless
_exptl_crystal_density_diffrn 1.846
_exptl_crystal_description 'rect. Prism'
_exptl_crystal_F_000 908
_exptl_crystal_preparation Luminescent
_exptl_crystal_size_max 0.495
_exptl_crystal_size_mid 0.438
_exptl_crystal_size_min 0.14
_refine_diff_density_max 1.194
_refine_diff_density_min -0.999
_refine_diff_density_rms 0.143
_refine_ls_extinction_coef 0.0027(4)
_refine_ls_extinction_expression Fc^*^=kFc[1+0.001xFc^2^\l^3^/sin(2\q)]^-1/4^
_refine_ls_extinction_method 'SHELXL-2019/2 (Sheldrick 2019)'
_refine_ls_goodness_of_fit_ref 1.082
_refine_ls_hydrogen_treatment mixed
_refine_ls_matrix_type full
_refine_ls_number_parameters 490
_refine_ls_number_reflns 19289
_refine_ls_number_restraints 0
_refine_ls_restrained_S_all 1.082
_refine_ls_R_factor_all 0.0222
_refine_ls_R_factor_gt 0.0205
_refine_ls_shift/su_max 0.010
_refine_ls_shift/su_mean 0.000
_refine_ls_structure_factor_coef Fsqd
_refine_ls_weighting_details 'w=1/[\s^2^(Fo^2^)+(0.0195P)^2^+0.6118P] where P=(Fo^2^+2Fc^2^)/3'
_refine_ls_weighting_scheme calc
_refine_ls_wR_factor_gt 0.0491
_refine_ls_wR_factor_ref 0.0500
_reflns_Friedel_coverage 0.000
_reflns_number_gt 18372
_reflns_number_total 19289
_reflns_threshold_expression 'I > 2\s(I)'
_cod_data_source_file d5dt02952j2.cif
_cod_data_source_block mo_d8v6336_0m
_cod_depositor_comments 'Adding full bibliography for 7720268--7720277.cif.'
_cod_database_code 7720271
_shelx_shelxl_version_number 2019/3
_shelx_space_group_comment
;
The symmetry employed for this shelxl refinement is uniquely defined
by the following loop, which should always be used as a source of
symmetry information in preference to the above space-group names.
They are only intended as comments.
;
_shelx_estimated_absorpt_t_max 0.741
_shelx_estimated_absorpt_t_min 0.398
_olex2_refinement_description
;
1. Fixed Uiso
 At 1.2 times of:
  All C(H) groups, All N(H,H) groups
 At 1.5 times of:
  All O(H) groups, All O(H,H) groups
2.a Free rotating group:
 O9(H9C), O3(H3A,H3B), O17(H17A,H17B)
2.b Rotating group:
 O16(H16A), O5(H5A,H5B), O7(H7A,H7B)
2.c Aromatic/amide H refined with riding coordinates:
 C4(H4), C12(H12), C22(H22), C3(H3), C13(H13), C2(H2), C19(H19), C5(H5),
 C11(H11)
2.d X=CH2 refined with riding coordinates:
 N6(H6A,H6B), N8(H8A,H8B), N9(H9A,H9B), N5(H5C,H5D), N7(H7C,H7D), N2(H2A,H2B)
;
_olex2_submission_special_instructions 'No special instructions were received'

loop_
_space_group_symop_operation_xyz
'x, y, z'
'-x, -y, -z'

loop_
_atom_site_label
_atom_site_type_symbol
_atom_site_fract_x
_atom_site_fract_y
_atom_site_fract_z
_atom_site_U_iso_or_equiv
_atom_site_adp_type
_atom_site_occupancy
_atom_site_site_symmetry_order
_atom_site_calc_flag
_atom_site_refinement_flags_posn
_atom_site_refinement_flags_adp
_atom_site_refinement_flags_occupancy
_atom_site_disorder_assembly
_atom_site_disorder_group
Tb01 Tb 0.69870(2) 0.71217(2) 0.26166(2) 0.00549(1) Uani 1 1 d . . . . .
Na1 Na 1.11383(4) 0.37721(4) 0.45693(4) 0.01146(7) Uani 1 1 d . . . . .
O1 O 0.72989(6) 0.67615(6) 0.05759(6) 0.00986(10) Uani 1 1 d . . . . .
O4 O 0.68242(7) 0.85534(6) 0.40462(6) 0.01111(11) Uani 1 1 d . . . . .
O6 O 0.60156(7) 0.93602(7) 0.57848(7) 0.01462(13) Uani 1 1 d . . . . .
O8 O 0.89665(6) 0.75602(6) 0.21382(6) 0.00943(10) Uani 1 1 d . . . . .
O10 O 0.58416(6) 0.56500(6) 0.26201(6) 0.00996(10) Uani 1 1 d . . . . .
N1 N 0.84036(7) 0.52730(6) 0.17529(6) 0.00732(11) Uani 1 1 d . . . . .
O12 O 0.79109(7) 0.55338(7) -0.09320(6) 0.01414(12) Uani 1 1 d . . . . .
O14 O 0.79448(6) 0.59733(6) 0.38622(6) 0.00918(10) Uani 1 1 d . . . . .
O16 O 0.98707(7) 0.29219(7) 0.60715(7) 0.01393(12) Uani 1 1 d . . . . .
H16A H 1.021024 0.280015 0.662457 0.021 Uiso 1 1 d R U . . .
N4 N 0.53359(7) 0.71580(7) 0.43289(6) 0.00816(11) Uani 1 1 d . . . . .
O18 O 0.41757(7) 0.49837(7) 0.33450(7) 0.01530(13) Uani 1 1 d . . . . .
O9 O 0.26912(8) 1.16309(7) 0.11482(7) 0.01818(15) Uani 1 1 d G . . . .
H9C H 0.330079 1.105854 0.111568 0.027 Uiso 1 1 d G U . . .
O5 O 1.20715(10) 0.21287(9) 0.34594(8) 0.0267(2) Uani 1 1 d . . . . .
H5A H 1.232885 0.230249 0.275849 0.040 Uiso 1 1 d R U . . .
H5B H 1.273718 0.179998 0.364151 0.040 Uiso 1 1 d R U . . .
O11 O 1.02388(7) 0.86910(7) 0.14261(7) 0.01402(12) Uani 1 1 d . . . . .
O3 O 1.06313(9) 1.07244(8) 0.21247(8) 0.02146(16) Uani 1 1 d G . . . .
H3A H 1.063842 1.014035 0.170010 0.032 Uiso 1 1 d G U . . .
H3B H 1.129161 1.094819 0.180368 0.032 Uiso 1 1 d G U . . .
N6 N 0.76604(9) 0.09215(9) 0.57019(8) 0.01683(16) Uani 1 1 d . . . . .
H6A H 0.765707 0.140473 0.624003 0.020 Uiso 1 1 calc R U . . .
H6B H 0.708650 0.053223 0.579338 0.020 Uiso 1 1 calc R U . . .
O13 O 0.40880(7) 0.96169(7) 0.15308(7) 0.01406(12) Uani 1 1 d . . . . .
O7 O 1.18559(7) 0.50671(7) 0.31978(6) 0.01510(13) Uani 1 1 d . . . . .
H7A H 1.257322 0.513261 0.322560 0.023 Uiso 1 1 d R U . . .
H7B H 1.196550 0.476582 0.252783 0.023 Uiso 1 1 d R U . . .
O15 O 0.92892(7) 0.44793(6) 0.42021(6) 0.01192(11) Uani 1 1 d . . . . .
C1 C 0.60582(8) 0.86869(8) 0.50008(8) 0.00984(13) Uani 1 1 d . . . . .
O2 O 0.51614(6) 0.81653(6) 0.22439(6) 0.01028(11) Uani 1 1 d . . . . .
N8 N 0.85165(9) 0.00542(9) 0.39381(8) 0.01755(16) Uani 1 1 d . . . . .
H8A H 0.793471 -0.032563 0.403150 0.021 Uiso 1 1 calc R U . . .
H8B H 0.909109 -0.004366 0.330633 0.021 Uiso 1 1 calc R U . . .
C4 C 0.91947(9) 0.38551(8) 0.02288(8) 0.01089(14) Uani 1 1 d . . . . .
H4 H 0.927585 0.363606 -0.052986 0.013 Uiso 1 1 calc R U . . .
C6 C 0.45882(8) 0.64419(8) 0.43914(8) 0.00930(13) Uani 1 1 d . . . . .
N9 N 0.43833(9) 0.36962(10) 0.14081(9) 0.01920(18) Uani 1 1 d . . . . .
H9A H 0.373812 0.346502 0.134517 0.023 Uiso 1 1 calc R U . . .
H9B H 0.441807 0.394768 0.206457 0.023 Uiso 1 1 calc R U . . .
C8 C 0.92183(8) 0.84567(8) 0.16711(7) 0.00823(12) Uani 1 1 d . . . . .
C10 C 0.78806(8) 0.58078(8) 0.00461(7) 0.00861(12) Uani 1 1 d . . . . .
C12 C 0.97282(9) 0.31010(8) 0.09102(9) 0.01244(15) Uani 1 1 d . . . . .
H12 H 1.017198 0.235107 0.062583 0.015 Uiso 1 1 calc R U . . .
O17 O 0.25328(7) 0.79664(7) 0.20507(7) 0.01599(13) Uani 1 1 d G . . . .
H17A H 0.290681 0.852074 0.184418 0.024 Uiso 1 1 d G U . . .
H17B H 0.184162 0.818931 0.189373 0.024 Uiso 1 1 d G U . . .
N5 N 0.52736(9) 0.32912(9) -0.04838(8) 0.01666(16) Uani 1 1 d . . . . .
H5C H 0.463730 0.305595 -0.056554 0.020 Uiso 1 1 calc R U . . .
H5D H 0.589404 0.327822 -0.106626 0.020 Uiso 1 1 calc R U . . .
C14 C 0.85389(8) 0.49387(8) 0.06880(7) 0.00816(12) Uani 1 1 d . . . . .
N3 N 0.71228(7) 0.89612(7) 0.16756(6) 0.00774(11) Uani 1 1 d . . . . .
C16 C 0.51540(8) 0.79213(8) 0.51781(7) 0.00946(13) Uani 1 1 d . . . . .
N7 N 0.94076(9) 0.13531(9) 0.45890(9) 0.01764(16) Uani 1 1 d . . . . .
H7C H 0.942335 0.184105 0.511496 0.021 Uiso 1 1 calc R U . . .
H7D H 0.997523 0.124474 0.395214 0.021 Uiso 1 1 calc R U . . .
C18 C 0.81765(8) 0.92942(8) 0.13977(7) 0.00840(12) Uani 1 1 d . . . . .
C20 C 0.89302(8) 0.45531(7) 0.24007(7) 0.00802(12) Uani 1 1 d . . . . .
C22 C 0.96045(9) 0.34579(8) 0.20139(8) 0.01147(14) Uani 1 1 d . . . . .
H22 H 0.997301 0.296318 0.249070 0.014 Uiso 1 1 calc R U . . .
C23 C 0.48795(8) 0.56283(8) 0.33738(8) 0.00948(13) Uani 1 1 d . . . . .
N2 N 0.62876(8) 0.39847(8) 0.06423(8) 0.01491(14) Uani 1 1 d . . . . .
H2A H 0.631985 0.420956 0.130882 0.018 Uiso 1 1 calc R U . . .
H2B H 0.690546 0.396907 0.005663 0.018 Uiso 1 1 calc R U . . .
C3 C 0.82871(9) 1.03291(8) 0.09025(8) 0.01193(14) Uani 1 1 d . . . . .
H3 H 0.904106 1.055352 0.071355 0.014 Uiso 1 1 calc R U . . .
C13 C 0.42135(10) 0.79878(9) 0.61433(8) 0.01438(16) Uani 1 1 d . . . . .
H13 H 0.410252 0.853271 0.674117 0.017 Uiso 1 1 calc R U . . .
C7 C 0.85274(9) 0.07803(9) 0.47562(9) 0.01299(15) Uani 1 1 d . . . . .
C15 C 0.87166(8) 0.50271(8) 0.35835(7) 0.00802(12) Uani 1 1 d . . . . .
C2 C 0.36209(9) 0.64530(9) 0.53216(9) 0.01429(16) Uani 1 1 d . . . . .
H2 H 0.309791 0.593848 0.534819 0.017 Uiso 1 1 calc R U . . .
C17 C 0.61397(8) 0.96277(7) 0.14694(7) 0.00845(12) Uani 1 1 d . . . . .
C9 C 0.52974(9) 0.36659(8) 0.05192(9) 0.01182(14) Uani 1 1 d . . . . .
C19 C 0.61724(9) 1.06776(8) 0.09748(8) 0.01175(14) Uani 1 1 d . . . . .
H19 H 0.546612 1.114322 0.083483 0.014 Uiso 1 1 calc R U . . .
C5 C 0.34398(10) 0.72390(10) 0.62130(9) 0.01695(18) Uani 1 1 d . . . . .
H5 H 0.279207 0.726310 0.686407 0.020 Uiso 1 1 calc R U . . .
C21 C 0.50269(8) 0.91144(8) 0.17796(8) 0.00877(13) Uani 1 1 d . . . . .
C11 C 0.72663(10) 1.10272(9) 0.06908(9) 0.01378(15) Uani 1 1 d . . . . .
H11 H 0.731479 1.173975 0.035376 0.017 Uiso 1 1 calc R U . . .
H16B H 0.935(2) 0.3464(19) 0.6298(18) 0.027(5) Uiso 1 1 d . . . . .
H9D H 0.279(2) 1.205(2) 0.054(2) 0.049(7) Uiso 1 1 d . . . . .

loop_
_atom_site_aniso_label
_atom_site_aniso_U_11
_atom_site_aniso_U_22
_atom_site_aniso_U_33
_atom_site_aniso_U_23
_atom_site_aniso_U_13
_atom_site_aniso_U_12
Tb01 0.00583(2) 0.00540(2) 0.00567(2) 0.00045(1) -0.00210(1) -0.00144(1)
Na1 0.01206(17) 0.01184(17) 0.01057(16) -0.00064(13) -0.00442(13) -0.00106(13)
O1 0.0117(3) 0.0092(3) 0.0083(2) 0.0004(2) -0.0033(2) -0.0006(2)
O4 0.0116(3) 0.0118(3) 0.0097(3) -0.0024(2) -0.0008(2) -0.0046(2)
O6 0.0172(3) 0.0152(3) 0.0123(3) -0.0051(2) -0.0032(2) -0.0059(3)
O8 0.0088(2) 0.0092(3) 0.0111(3) 0.0029(2) -0.0033(2) -0.0030(2)
O10 0.0095(3) 0.0103(3) 0.0100(3) -0.0008(2) -0.0011(2) -0.0038(2)
N1 0.0078(3) 0.0078(3) 0.0065(3) 0.0002(2) -0.0022(2) -0.0017(2)
O12 0.0177(3) 0.0167(3) 0.0084(3) -0.0019(2) -0.0060(2) -0.0014(3)
O14 0.0098(3) 0.0094(3) 0.0081(2) 0.0003(2) -0.0033(2) -0.0004(2)
O16 0.0149(3) 0.0141(3) 0.0147(3) 0.0012(2) -0.0074(3) -0.0032(2)
N4 0.0083(3) 0.0085(3) 0.0082(3) 0.0003(2) -0.0026(2) -0.0028(2)
O18 0.0135(3) 0.0175(3) 0.0169(3) -0.0033(3) -0.0023(3) -0.0098(3)
O9 0.0209(4) 0.0152(3) 0.0134(3) 0.0036(3) -0.0017(3) 0.0034(3)
O5 0.0355(5) 0.0222(4) 0.0181(4) -0.0063(3) -0.0124(4) 0.0098(4)
O11 0.0091(3) 0.0145(3) 0.0198(3) 0.0040(3) -0.0038(2) -0.0056(2)
O3 0.0212(4) 0.0167(4) 0.0247(4) -0.0028(3) -0.0009(3) -0.0064(3)
N6 0.0207(4) 0.0187(4) 0.0121(3) -0.0020(3) -0.0025(3) -0.0088(3)
O13 0.0104(3) 0.0136(3) 0.0197(3) 0.0043(2) -0.0081(2) -0.0007(2)
O7 0.0129(3) 0.0214(4) 0.0106(3) -0.0016(2) -0.0020(2) -0.0043(3)
O15 0.0131(3) 0.0123(3) 0.0113(3) 0.0025(2) -0.0070(2) -0.0003(2)
C1 0.0105(3) 0.0098(3) 0.0095(3) -0.0013(3) -0.0031(3) -0.0022(3)
O2 0.0094(3) 0.0092(3) 0.0133(3) 0.0032(2) -0.0049(2) -0.0022(2)
N8 0.0184(4) 0.0214(4) 0.0139(4) -0.0050(3) -0.0014(3) -0.0100(3)
C4 0.0111(3) 0.0107(3) 0.0102(3) -0.0024(3) -0.0026(3) -0.0010(3)
C6 0.0087(3) 0.0102(3) 0.0095(3) 0.0006(3) -0.0019(3) -0.0038(3)
N9 0.0120(3) 0.0267(5) 0.0188(4) -0.0094(3) -0.0019(3) -0.0067(3)
C8 0.0085(3) 0.0081(3) 0.0087(3) 0.0007(2) -0.0026(2) -0.0027(2)
C10 0.0085(3) 0.0105(3) 0.0073(3) 0.0003(2) -0.0023(2) -0.0028(2)
C12 0.0135(4) 0.0091(3) 0.0135(4) -0.0019(3) -0.0039(3) 0.0005(3)
O17 0.0126(3) 0.0179(3) 0.0172(3) 0.0010(3) -0.0036(3) -0.0032(3)
N5 0.0146(4) 0.0190(4) 0.0168(4) -0.0058(3) -0.0068(3) -0.0010(3)
C14 0.0078(3) 0.0093(3) 0.0073(3) -0.0004(2) -0.0020(2) -0.0018(2)
N3 0.0077(3) 0.0079(3) 0.0080(3) 0.0009(2) -0.0027(2) -0.0017(2)
C16 0.0101(3) 0.0100(3) 0.0082(3) -0.0011(2) -0.0020(3) -0.0025(3)
N7 0.0194(4) 0.0186(4) 0.0176(4) -0.0018(3) -0.0047(3) -0.0101(3)
C18 0.0089(3) 0.0081(3) 0.0086(3) 0.0012(2) -0.0025(2) -0.0024(2)
C20 0.0081(3) 0.0079(3) 0.0083(3) 0.0004(2) -0.0027(2) -0.0016(2)
C22 0.0126(3) 0.0090(3) 0.0122(4) 0.0003(3) -0.0043(3) 0.0003(3)
C23 0.0090(3) 0.0098(3) 0.0107(3) 0.0007(3) -0.0033(3) -0.0034(3)
N2 0.0127(3) 0.0163(4) 0.0176(4) -0.0023(3) -0.0049(3) -0.0061(3)
C3 0.0122(3) 0.0097(3) 0.0140(4) 0.0038(3) -0.0024(3) -0.0038(3)
C13 0.0149(4) 0.0174(4) 0.0095(3) -0.0027(3) 0.0006(3) -0.0052(3)
C7 0.0157(4) 0.0123(4) 0.0129(4) -0.0001(3) -0.0057(3) -0.0046(3)
C15 0.0080(3) 0.0087(3) 0.0085(3) 0.0014(2) -0.0035(2) -0.0027(2)
C2 0.0130(4) 0.0171(4) 0.0128(4) -0.0003(3) 0.0003(3) -0.0080(3)
C17 0.0098(3) 0.0075(3) 0.0085(3) 0.0009(2) -0.0037(3) -0.0011(2)
C9 0.0107(3) 0.0094(3) 0.0158(4) -0.0023(3) -0.0060(3) -0.0002(3)
C19 0.0131(4) 0.0090(3) 0.0132(4) 0.0031(3) -0.0045(3) -0.0014(3)
C5 0.0158(4) 0.0214(5) 0.0117(4) -0.0021(3) 0.0029(3) -0.0078(4)
C21 0.0086(3) 0.0086(3) 0.0096(3) 0.0003(2) -0.0039(3) -0.0008(2)
C11 0.0154(4) 0.0103(3) 0.0158(4) 0.0052(3) -0.0043(3) -0.0032(3)

loop_
_atom_type_symbol
_atom_type_description
_atom_type_scat_dispersion_real
_atom_type_scat_dispersion_imag
_atom_type_scat_source
C C 0.0033 0.0016 'International Tables Vol C Tables 4.2.6.8 and 6.1.1.4'
H H 0.0000 0.0000 'International Tables Vol C Tables 4.2.6.8 and 6.1.1.4'
N N 0.0061 0.0033 'International Tables Vol C Tables 4.2.6.8 and 6.1.1.4'
Na Na 0.0362 0.0249 'International Tables Vol C Tables 4.2.6.8 and 6.1.1.4'
O O 0.0106 0.0060 'International Tables Vol C Tables 4.2.6.8 and 6.1.1.4'
Tb Tb -0.1723 4.1537 'International Tables Vol C Tables 4.2.6.8 and 6.1.1.4'

loop_
_geom_angle_atom_site_label_1
_geom_angle_atom_site_label_2
_geom_angle_atom_site_label_3
_geom_angle
_geom_angle_site_symmetry_1
_geom_angle_site_symmetry_3
_geom_angle_publ_flag
O1 Tb01 N1 63.63(2) . . ?
O1 Tb01 N3 71.31(2) . . ?
O4 Tb01 O1 144.27(2) . . ?
O4 Tb01 O8 76.97(2) . . ?
O4 Tb01 O10 130.22(2) . . ?
O4 Tb01 N1 137.93(2) . . ?
O4 Tb01 N4 64.97(2) . . ?
O4 Tb01 N3 73.00(3) . . ?
O8 Tb01 O1 86.38(2) . . ?
O8 Tb01 O10 145.89(2) . . ?
O8 Tb01 N1 75.14(2) . . ?
O8 Tb01 N4 137.03(2) . . ?
O8 Tb01 N3 64.67(2) . . ?
O10 Tb01 O1 79.21(2) . . ?
O10 Tb01 N1 70.75(2) . . ?
O10 Tb01 N4 65.31(2) . . ?
O10 Tb01 N3 135.81(2) . . ?
O14 Tb01 O1 128.23(2) . . ?
O14 Tb01 O4 79.21(2) . . ?
O14 Tb01 O8 78.08(2) . . ?
O14 Tb01 O10 86.83(2) . . ?
O14 Tb01 N1 64.68(2) . . ?
O14 Tb01 N4 75.98(2) . . ?
O14 Tb01 N3 137.34(2) . . ?
N4 Tb01 O1 136.43(2) . . ?
N4 Tb01 N1 121.47(2) . . ?
N4 Tb01 N3 118.07(3) . . ?
O2 Tb01 O1 75.58(2) . . ?
O2 Tb01 O4 90.62(3) . . ?
O2 Tb01 O8 129.01(2) . . ?
O2 Tb01 O10 77.00(2) . . ?
O2 Tb01 N1 131.45(2) . . ?
O2 Tb01 O14 148.34(2) . . ?
O2 Tb01 N4 72.56(2) . . ?
O2 Tb01 N3 64.39(2) . . ?
N3 Tb01 N1 120.30(3) . . ?
Na1 Na1 H16B 66.5(5) 2_766 . ?
O14 Na1 Na1 92.95(2) 2_766 2_766 ?
O14 Na1 C15 27.41(2) 2_766 2_766 ?
O14 Na1 H16B 80.5(4) 2_766 . ?
O16 Na1 Na1 83.37(3) . 2_766 ?
O16 Na1 O14 79.21(3) . 2_766 ?
O16 Na1 O15 89.08(3) . 2_766 ?
O16 Na1 C15 79.15(3) . 2_766 ?
O16 Na1 H16B 16.8(5) . . ?
O5 Na1 Na1 153.12(3) . 2_766 ?
O5 Na1 O14 113.74(3) . 2_766 ?
O5 Na1 O16 97.99(4) . . ?
O5 Na1 O7 95.54(4) . . ?
O5 Na1 O15 164.04(4) . 2_766 ?
O5 Na1 O15 108.30(4) . . ?
O5 Na1 C15 141.14(4) . 2_766 ?
O5 Na1 H16B 113.1(5) . . ?
O7 Na1 Na1 79.72(3) . 2_766 ?
O7 Na1 O14 104.99(3) . 2_766 ?
O7 Na1 O16 162.75(3) . . ?
O7 Na1 O15 80.63(3) . 2_766 ?
O7 Na1 C15 96.84(3) . 2_766 ?
O7 Na1 H16B 146.1(5) . . ?
O15 Na1 Na1 45.15(2) . 2_766 ?
O15 Na1 Na1 41.709(19) 2_766 2_766 ?
O15 Na1 O14 53.42(2) 2_766 2_766 ?
O15 Na1 O14 135.42(3) . 2_766 ?
O15 Na1 O16 81.03(3) . . ?
O15 Na1 O7 84.60(3) . . ?
O15 Na1 O15 86.86(3) . 2_766 ?
O15 Na1 C15 109.44(3) . 2_766 ?
O15 Na1 C15 26.69(2) 2_766 2_766 ?
O15 Na1 H16B 69.9(5) . . ?
O15 Na1 H16B 76.3(5) 2_766 . ?
C15 Na1 Na1 65.63(2) 2_766 2_766 ?
C15 Na1 H16B 72.5(5) 2_766 . ?
C10 O1 Tb01 123.44(6) . . ?
C1 O4 Tb01 124.61(6) . . ?
C8 O8 Tb01 124.97(6) . . ?
C23 O10 Tb01 122.73(6) . . ?
C14 N1 Tb01 121.16(6) . . ?
C20 N1 Tb01 119.24(6) . . ?
C20 N1 C14 119.21(8) . . ?
Tb01 O14 Na1 139.21(3) . 2_766 ?
C15 O14 Tb01 125.12(6) . . ?
C15 O14 Na1 87.92(5) . 2_766 ?
Na1 O16 H16A 109.6 . . ?
Na1 O16 H16B 99.3(16) . . ?
H16A O16 H16B 102.6 . . ?
C6 N4 Tb01 119.95(6) . . ?
C16 N4 Tb01 120.38(6) . . ?
C16 N4 C6 119.62(8) . . ?
H9C O9 H9D 113.3 . . ?
Na1 O5 H5A 110.1 . . ?
Na1 O5 H5B 109.8 . . ?
H5A O5 H5B 103.9 . . ?
H3A O3 H3B 104.5 . . ?
H6A N6 H6B 120.0 . . ?
C7 N6 H6A 120.0 . . ?
C7 N6 H6B 120.0 . . ?
Na1 O7 H7A 109.6 . . ?
Na1 O7 H7B 109.6 . . ?
H7A O7 H7B 104.4 . . ?
Na1 O15 Na1 93.14(3) . 2_766 ?
C15 O15 Na1 90.00(6) . 2_766 ?
C15 O15 Na1 148.16(7) . . ?
O4 C1 C16 115.46(8) . . ?
O6 C1 O4 125.77(9) . . ?
O6 C1 C16 118.75(9) . . ?
C21 O2 Tb01 126.12(6) . . ?
H8A N8 H8B 120.0 . . ?
C7 N8 H8A 120.0 . . ?
C7 N8 H8B 120.0 . . ?
C12 C4 H4 120.9 . . ?
C12 C4 C14 118.26(8) . . ?
C14 C4 H4 120.9 . . ?
N4 C6 C23 114.64(8) . . ?
N4 C6 C2 122.23(9) . . ?
C2 C6 C23 123.12(8) . . ?
H9A N9 H9B 120.0 . . ?
C9 N9 H9A 120.0 . . ?
C9 N9 H9B 120.0 . . ?
O8 C8 C18 115.86(8) . . ?
O11 C8 O8 125.29(8) . . ?
O11 C8 C18 118.85(8) . . ?
O1 C10 C14 116.38(8) . . ?
O12 C10 O1 125.33(8) . . ?
O12 C10 C14 118.25(8) . . ?
C4 C12 H12 120.4 . . ?
C4 C12 C22 119.27(9) . . ?
C22 C12 H12 120.4 . . ?
H17A O17 H17B 104.5 . . ?
H5C N5 H5D 120.0 . . ?
C9 N5 H5C 120.0 . . ?
C9 N5 H5D 120.0 . . ?
N1 C14 C4 122.40(8) . . ?
N1 C14 C10 114.57(8) . . ?
C4 C14 C10 122.97(8) . . ?
C18 N3 Tb01 119.93(6) . . ?
C17 N3 Tb01 120.10(6) . . ?
C17 N3 C18 119.95(8) . . ?
N4 C16 C1 114.45(8) . . ?
N4 C16 C13 122.00(9) . . ?
C13 C16 C1 123.55(8) . . ?
H7C N7 H7D 120.0 . . ?
C7 N7 H7C 120.0 . . ?
C7 N7 H7D 120.0 . . ?
N3 C18 C8 114.54(7) . . ?
N3 C18 C3 121.96(8) . . ?
C3 C18 C8 123.50(8) . . ?
N1 C20 C22 122.39(8) . . ?
N1 C20 C15 114.36(8) . . ?
C22 C20 C15 123.24(8) . . ?
C12 C22 H22 120.8 . . ?
C20 C22 C12 118.45(8) . . ?
C20 C22 H22 120.8 . . ?
O10 C23 C6 116.54(8) . . ?
O18 C23 O10 125.35(9) . . ?
O18 C23 C6 118.10(8) . . ?
H2A N2 H2B 120.0 . . ?
C9 N2 H2A 120.0 . . ?
C9 N2 H2B 120.0 . . ?
C18 C3 H3 120.9 . . ?
C11 C3 C18 118.29(9) . . ?
C11 C3 H3 120.9 . . ?
C16 C13 H13 120.8 . . ?
C5 C13 C16 118.47(9) . . ?
C5 C13 H13 120.8 . . ?
N6 C7 N8 119.55(9) . . ?
N6 C7 N7 121.64(10) . . ?
N7 C7 N8 118.80(10) . . ?
O14 C15 Na1 64.67(5) . 2_766 ?
O14 C15 C20 116.00(7) . . ?
O15 C15 Na1 63.30(5) . 2_766 ?
O15 C15 O14 125.27(9) . . ?
O15 C15 C20 118.74(8) . . ?
C20 C15 Na1 162.76(6) . 2_766 ?
C6 C2 H2 120.9 . . ?
C6 C2 C5 118.17(9) . . ?
C5 C2 H2 120.9 . . ?
N3 C17 C19 121.75(8) . . ?
N3 C17 C21 114.04(7) . . ?
C19 C17 C21 124.16(8) . . ?
N9 C9 N5 121.50(9) . . ?
N9 C9 N2 118.94(9) . . ?
N5 C9 N2 119.52(10) . . ?
C17 C19 H19 120.8 . . ?
C11 C19 C17 118.33(8) . . ?
C11 C19 H19 120.8 . . ?
C13 C5 C2 119.51(9) . . ?
C13 C5 H5 120.2 . . ?
C2 C5 H5 120.2 . . ?
O13 C21 O2 125.43(9) . . ?
O13 C21 C17 119.31(8) . . ?
O2 C21 C17 115.20(7) . . ?
C3 C11 C19 119.71(9) . . ?
C3 C11 H11 120.1 . . ?
C19 C11 H11 120.1 . . ?

loop_
_geom_bond_atom_site_label_1
_geom_bond_atom_site_label_2
_geom_bond_distance
_geom_bond_site_symmetry_2
_geom_bond_publ_flag
Tb01 O1 2.4802(7) . ?
Tb01 O4 2.4035(7) . ?
Tb01 O8 2.4136(7) . ?
Tb01 O10 2.4240(7) . ?
Tb01 N1 2.5093(8) . ?
Tb01 O14 2.3939(7) . ?
Tb01 N4 2.4680(8) . ?
Tb01 O2 2.3919(7) . ?
Tb01 N3 2.4923(8) . ?
Na1 Na1 3.4727(9) 2_766 ?
Na1 O14 2.4963(8) 2_766 ?
Na1 O16 2.4273(9) . ?
Na1 O5 2.2904(10) . ?
Na1 O7 2.4001(9) . ?
Na1 O15 2.4658(9) 2_766 ?
Na1 O15 2.3140(8) . ?
Na1 C15 2.7602(10) 2_766 ?
Na1 H16B 2.67(2) . ?
O1 C10 1.2767(12) . ?
O4 C1 1.2731(12) . ?
O6 C1 1.2445(12) . ?
O8 C8 1.2657(11) . ?
O10 C23 1.2705(12) . ?
N1 C14 1.3367(11) . ?
N1 C20 1.3356(11) . ?
O12 C10 1.2436(11) . ?
O14 C15 1.2715(11) . ?
O16 H16A 0.8735 . ?
O16 H16B 0.78(2) . ?
N4 C6 1.3363(12) . ?
N4 C16 1.3353(12) . ?
O18 C23 1.2481(11) . ?
O9 H9C 0.8696 . ?
O9 H9D 0.89(3) . ?
O5 H5A 0.8807 . ?
O5 H5B 0.8801 . ?
O11 C8 1.2485(11) . ?
O3 H3A 0.8702 . ?
O3 H3B 0.8704 . ?
N6 H6A 0.8800 . ?
N6 H6B 0.8800 . ?
N6 C7 1.3216(14) . ?
O13 C21 1.2492(11) . ?
O7 H7A 0.8713 . ?
O7 H7B 0.8713 . ?
O15 C15 1.2400(11) . ?
C1 C16 1.5149(13) . ?
O2 C21 1.2641(11) . ?
N8 H8A 0.8800 . ?
N8 H8B 0.8800 . ?
N8 C7 1.3375(14) . ?
C4 H4 0.9500 . ?
C4 C12 1.3914(14) . ?
C4 C14 1.3920(13) . ?
C6 C23 1.5116(13) . ?
C6 C2 1.3903(14) . ?
N9 H9A 0.8800 . ?
N9 H9B 0.8800 . ?
N9 C9 1.3178(15) . ?
C8 C18 1.5154(12) . ?
C10 C14 1.5062(12) . ?
C12 H12 0.9500 . ?
C12 C22 1.3929(14) . ?
O17 H17A 0.8704 . ?
O17 H17B 0.8693 . ?
N5 H5C 0.8800 . ?
N5 H5D 0.8800 . ?
N5 C9 1.3287(13) . ?
N3 C18 1.3391(12) . ?
N3 C17 1.3370(11) . ?
C16 C13 1.3907(14) . ?
N7 H7C 0.8800 . ?
N7 H7D 0.8800 . ?
N7 C7 1.3280(14) . ?
C18 C3 1.3900(13) . ?
C20 C22 1.3880(13) . ?
C20 C15 1.5092(12) . ?
C22 H22 0.9500 . ?
N2 H2A 0.8800 . ?
N2 H2B 0.8800 . ?
N2 C9 1.3407(13) . ?
C3 H3 0.9500 . ?
C3 C11 1.3900(14) . ?
C13 H13 0.9500 . ?
C13 C5 1.3892(15) . ?
C2 H2 0.9500 . ?
C2 C5 1.3922(15) . ?
C17 C19 1.3932(13) . ?
C17 C21 1.5186(13) . ?
C19 H19 0.9500 . ?
C19 C11 1.3925(14) . ?
C5 H5 0.9500 . ?
C11 H11 0.9500 . ?

loop_
_geom_torsion_atom_site_label_1
_geom_torsion_atom_site_label_2
_geom_torsion_atom_site_label_3
_geom_torsion_atom_site_label_4
_geom_torsion
_geom_torsion_site_symmetry_1
_geom_torsion_site_symmetry_2
_geom_torsion_site_symmetry_3
_geom_torsion_site_symmetry_4
_geom_torsion_publ_flag
Tb01 O1 C10 O12 169.04(7) . . . . ?
Tb01 O1 C10 C14 -8.52(11) . . . . ?
Tb01 O4 C1 O6 174.11(8) . . . . ?
Tb01 O4 C1 C16 -4.15(11) . . . . ?
Tb01 O8 C8 O11 179.66(7) . . . . ?
Tb01 O8 C8 C18 -0.40(11) . . . . ?
Tb01 O10 C23 O18 170.52(8) . . . . ?
Tb01 O10 C23 C6 -10.52(11) . . . . ?
Tb01 N1 C14 C4 -171.56(7) . . . . ?
Tb01 N1 C14 C10 5.87(10) . . . . ?
Tb01 N1 C20 C22 171.95(7) . . . . ?
Tb01 N1 C20 C15 -7.37(10) . . . . ?
Tb01 O14 C15 Na1 154.26(6) . . . 2_766 ?
Tb01 O14 C15 O15 173.58(7) . . . . ?
Tb01 O14 C15 C20 -6.60(11) . . . . ?
Tb01 N4 C6 C23 2.02(10) . . . . ?
Tb01 N4 C6 C2 -177.88(7) . . . . ?
Tb01 N4 C16 C1 -2.30(10) . . . . ?
Tb01 N4 C16 C13 178.25(7) . . . . ?
Tb01 O2 C21 O13 175.56(7) . . . . ?
Tb01 O2 C21 C17 -1.69(11) . . . . ?
Tb01 N3 C18 C8 1.76(10) . . . . ?
Tb01 N3 C18 C3 -178.04(7) . . . . ?
Tb01 N3 C17 C19 178.10(7) . . . . ?
Tb01 N3 C17 C21 -4.11(10) . . . . ?
Na1 O14 C15 O15 19.32(9) 2_766 . . . ?
Na1 O14 C15 C20 -160.87(7) 2_766 . . . ?
Na1 O15 C15 Na1 -95.96(12) . . . 2_766 ?
Na1 O15 C15 O14 -19.56(10) 2_766 . . . ?
Na1 O15 C15 O14 -115.52(12) . . . . ?
Na1 O15 C15 C20 64.67(15) . . . . ?
Na1 O15 C15 C20 160.63(7) 2_766 . . . ?
O1 C10 C14 N1 1.51(12) . . . . ?
O1 C10 C14 C4 178.93(9) . . . . ?
O4 C1 C16 N4 4.05(12) . . . . ?
O4 C1 C16 C13 -176.51(9) . . . . ?
O6 C1 C16 N4 -174.34(9) . . . . ?
O6 C1 C16 C13 5.10(14) . . . . ?
O8 C8 C18 N3 -0.93(12) . . . . ?
O8 C8 C18 C3 178.87(9) . . . . ?
N1 C20 C22 C12 -0.26(14) . . . . ?
N1 C20 C15 Na1 -79.0(2) . . . 2_766 ?
N1 C20 C15 O14 8.95(11) . . . . ?
N1 C20 C15 O15 -171.22(8) . . . . ?
O12 C10 C14 N1 -176.22(8) . . . . ?
O12 C10 C14 C4 1.20(13) . . . . ?
N4 C6 C23 O10 5.29(12) . . . . ?
N4 C6 C23 O18 -175.67(9) . . . . ?
N4 C6 C2 C5 -0.24(16) . . . . ?
N4 C16 C13 C5 -0.51(16) . . . . ?
O11 C8 C18 N3 179.02(9) . . . . ?
O11 C8 C18 C3 -1.18(14) . . . . ?
C1 C16 C13 C5 -179.91(10) . . . . ?
C4 C12 C22 C20 1.15(15) . . . . ?
C6 N4 C16 C1 -179.62(8) . . . . ?
C6 N4 C16 C13 0.93(14) . . . . ?
C6 C2 C5 C13 0.65(17) . . . . ?
C8 C18 C3 C11 179.95(9) . . . . ?
C12 C4 C14 N1 -0.22(14) . . . . ?
C12 C4 C14 C10 -177.44(9) . . . . ?
C14 N1 C20 C22 -0.87(13) . . . . ?
C14 N1 C20 C15 179.81(8) . . . . ?
C14 C4 C12 C22 -0.92(14) . . . . ?
N3 C18 C3 C11 -0.26(15) . . . . ?
N3 C17 C19 C11 0.15(14) . . . . ?
N3 C17 C21 O13 -173.69(9) . . . . ?
N3 C17 C21 O2 3.74(12) . . . . ?
C16 N4 C6 C23 179.35(8) . . . . ?
C16 N4 C6 C2 -0.55(14) . . . . ?
C16 C13 C5 C2 -0.30(17) . . . . ?
C18 N3 C17 C19 -0.48(13) . . . . ?
C18 N3 C17 C21 177.31(8) . . . . ?
C18 C3 C11 C19 -0.07(15) . . . . ?
C20 N1 C14 C4 1.12(13) . . . . ?
C20 N1 C14 C10 178.55(8) . . . . ?
C22 C20 C15 Na1 101.6(2) . . . 2_766 ?
C22 C20 C15 O14 -170.36(9) . . . . ?
C22 C20 C15 O15 9.46(13) . . . . ?
C23 C6 C2 C5 179.87(10) . . . . ?
C15 C20 C22 C12 179.00(9) . . . . ?
C2 C6 C23 O10 -174.82(9) . . . . ?
C2 C6 C23 O18 4.22(14) . . . . ?
C17 N3 C18 C8 -179.66(8) . . . . ?
C17 N3 C18 C3 0.54(14) . . . . ?
C17 C19 C11 C3 0.12(15) . . . . ?
C19 C17 C21 O13 4.04(14) . . . . ?
C19 C17 C21 O2 -178.53(9) . . . . ?
C21 C17 C19 C11 -177.40(9) . . . . ?
